data_7236675
loop_
_publ_author_name
'Li, Xiao'
'Wang, Xinlong'
'Zhou, Jie'
'Han, Lu'
'Sun, Chunyi'
'Wang, Qingqing'
'Su, Zhongmin'

_publ_section_title
;
 Ternary hybrids as efficient bifunctional electrocatalysts derived from
 bimetallic metal--organic-frameworks for overall water splitting
;
_journal_issue 14
_journal_name_full 'Journal of Materials Chemistry A'
_journal_page_first 5789
_journal_paper_doi 10.1039/C7TA10558D
_journal_volume 6
_journal_year 2018
_chemical_formula_sum 'C36 H28 Co Mo N8 O4'
_chemical_formula_weight 791.53
_space_group_crystal_system monoclinic
_space_group_IT_number 15
_space_group_name_Hall '-C 2yc'
_space_group_name_H-M_alt 'C 1 2/c 1'
_atom_sites_solution_hydrogens geom
_audit_creation_method SHELXL-2014/7
_audit_update_record
;
2017-07-19 deposited with the CCDC.
2018-02-19 downloaded from the CCDC.
;
_cell_angle_alpha 90
_cell_angle_beta 110.523(2)
_cell_angle_gamma 90
_cell_formula_units_Z 4
_cell_length_a 25.881(2)
_cell_length_b 9.9835(7)
_cell_length_c 13.1167(9)
_cell_measurement_reflns_used 3938
_cell_measurement_temperature 293(2)
_cell_measurement_theta_max 28.0552
_cell_measurement_theta_min 2.2062
_cell_volume 3174.0(4)
_computing_structure_refinement 'SHELXL-2014/7 (Sheldrick, 2014)'
_diffrn_ambient_temperature 296(2)
_diffrn_measured_fraction_theta_full 1.000
_diffrn_measured_fraction_theta_max 0.998
_diffrn_measurement_device_type CCD
_diffrn_radiation_type MoK\a
_diffrn_radiation_wavelength 0.71073
_diffrn_reflns_av_R_equivalents 0.0289
_diffrn_reflns_av_unetI/netI 0.0332
_diffrn_reflns_Laue_measured_fraction_full 1.000
_diffrn_reflns_Laue_measured_fraction_max 0.998
_diffrn_reflns_limit_h_max 30
_diffrn_reflns_limit_h_min -34
_diffrn_reflns_limit_k_max 13
_diffrn_reflns_limit_k_min -12
_diffrn_reflns_limit_l_max 14
_diffrn_reflns_limit_l_min -17
_diffrn_reflns_number 11435
_diffrn_reflns_point_group_measured_fraction_full 1.000
_diffrn_reflns_point_group_measured_fraction_max 0.998
_diffrn_reflns_theta_full 25.242
_diffrn_reflns_theta_max 28.242
_diffrn_reflns_theta_min 1.680
_exptl_absorpt_coefficient_mu 0.974
_exptl_crystal_colour RED
_exptl_crystal_density_diffrn 1.656
_exptl_crystal_description BLOCK
_exptl_crystal_F_000 1604
_exptl_crystal_size_max 0.210
_exptl_crystal_size_mid 0.210
_exptl_crystal_size_min 0.200
_refine_diff_density_max 0.409
_refine_diff_density_min -0.400
_refine_diff_density_rms 0.102
_refine_ls_extinction_method none
_refine_ls_goodness_of_fit_ref 1.158
_refine_ls_hydrogen_treatment constr
_refine_ls_matrix_type full
_refine_ls_number_parameters 228
_refine_ls_number_reflns 3924
_refine_ls_number_restraints 0
_refine_ls_restrained_S_all 1.158
_refine_ls_R_factor_all 0.0402
_refine_ls_R_factor_gt 0.0303
_refine_ls_shift/su_max 0.001
_refine_ls_shift/su_mean 0.000
_refine_ls_structure_factor_coef Fsqd
_refine_ls_weighting_details 'w=1/[\s^2^(Fo^2^)+(0.0493P)^2^+0.2835P] where P=(Fo^2^+2Fc^2^)/3'
_refine_ls_weighting_scheme calc
_refine_ls_wR_factor_gt 0.0869
_refine_ls_wR_factor_ref 0.0911
_reflns_Friedel_coverage 0.000
_reflns_number_gt 3300
_reflns_number_total 3924
_reflns_threshold_expression 'I > 2\s(I)'
_cod_data_source_file c7ta10558d2.cif
_cod_data_source_block 1
_cod_original_cell_volume 3174.1(4)
_cod_original_sg_symbol_H-M 'C 2/c'
_cod_database_code 7236675
_shelx_shelxl_version_number 2014/7
_shelx_space_group_comment
;
The symmetry employed for this shelxl refinement is uniquely defined
by the following loop, which should always be used as a source of
symmetry information in preference to the above space-group names.
They are only intended as comments.
;
_shelx_estimated_absorpt_t_min 0.822
_shelx_estimated_absorpt_t_max 0.829

loop_
_space_group_symop_operation_xyz
'x, y, z'
'-x, y, -z+1/2'
'x+1/2, y+1/2, z'
'-x+1/2, y+1/2, -z+1/2'
'-x, -y, -z'
'x, -y, z-1/2'
'-x+1/2, -y+1/2, -z'
'x+1/2, -y+1/2, z-1/2'

loop_
_atom_site_label
_atom_site_type_symbol
_atom_site_fract_x
_atom_site_fract_y
_atom_site_fract_z
_atom_site_U_iso_or_equiv
_atom_site_adp_type
_atom_site_occupancy
_atom_site_site_symmetry_order
_atom_site_calc_flag
_atom_site_refinement_flags_posn
_atom_site_refinement_flags_adp
_atom_site_refinement_flags_occupancy
Mo1 Mo 0.5000 0.30773(3) 0.2500 0.02062(9) Uani 1 2 d S T P
Co1 Co 0.5000 0.5000 0.0000 0.01949(11) Uani 1 2 d S . P
C1 C 0.45277(10) 0.6805(2) 0.1322(2) 0.0265(5) Uani 1 1 d . . .
H1 H 0.4464 0.6018 0.1638 0.027 Uiso 1 1 calc R U .
C2 C 0.48168(12) 0.8198(3) 0.0409(2) 0.0370(6) Uani 1 1 d . . .
H2 H 0.4994 0.8555 -0.0036 0.037 Uiso 1 1 calc R U .
C3 C 0.45115(11) 0.8911(3) 0.0878(2) 0.0377(6) Uani 1 1 d . . .
H3 H 0.4443 0.9828 0.0818 0.038 Uiso 1 1 calc R U .
C4 C 0.39486(10) 0.8239(2) 0.20179(19) 0.0244(5) Uani 1 1 d . . .
C5 C 0.39321(11) 0.9463(3) 0.2492(2) 0.0333(6) Uani 1 1 d . . .
H5 H 0.4167 1.0150 0.2450 0.033 Uiso 1 1 calc R U .
C6 C 0.35650(11) 0.9663(3) 0.3030(2) 0.0342(6) Uani 1 1 d . . .
H6 H 0.3554 1.0494 0.3341 0.034 Uiso 1 1 calc R U .
C7 C 0.32129(9) 0.8661(2) 0.31173(19) 0.0254(5) Uani 1 1 d . . .
C8 C 0.32321(10) 0.7441(3) 0.2624(2) 0.0304(5) Uani 1 1 d . . .
H8 H 0.2999 0.6752 0.2667 0.030 Uiso 1 1 calc R U .
C9 C 0.35921(10) 0.7231(2) 0.2069(2) 0.0299(5) Uani 1 1 d . . .
H9 H 0.3594 0.6414 0.1731 0.030 Uiso 1 1 calc R U .
C10 C 0.28250(9) 0.8886(3) 0.37183(19) 0.0263(5) Uani 1 1 d . . .
C11 C 0.29241(11) 0.9878(3) 0.4507(2) 0.0380(6) Uani 1 1 d . . .
H11 H 0.3247 1.0377 0.4689 0.038 Uiso 1 1 calc R U .
C12 C 0.25527(11) 1.0143(3) 0.5029(2) 0.0391(7) Uani 1 1 d . . .
H12 H 0.2628 1.0813 0.5554 0.039 Uiso 1 1 calc R U .
C13 C 0.20722(9) 0.9410(3) 0.47690(19) 0.0261(5) Uani 1 1 d . . .
C14 C 0.19697(10) 0.8385(3) 0.4010(2) 0.0288(5) Uani 1 1 d . . .
H14 H 0.1651 0.7872 0.3843 0.029 Uiso 1 1 calc R U .
C15 C 0.23476(10) 0.8132(3) 0.3505(2) 0.0282(5) Uani 1 1 d . . .
H15 H 0.2280 0.7434 0.3006 0.028 Uiso 1 1 calc R U .
C16 C 0.17133(11) 1.0751(3) 0.5997(2) 0.0399(7) Uani 1 1 d . . .
H16 H 0.2011 1.1324 0.6303 0.040 Uiso 1 1 calc R U .
C17 C 0.12287(10) 1.0747(3) 0.6177(2) 0.0367(6) Uani 1 1 d . . .
H17 H 0.1141 1.1323 0.6650 0.037 Uiso 1 1 calc R U .
C18 C 0.11680(9) 0.9175(3) 0.5034(2) 0.0272(5) Uani 1 1 d . . .
H18 H 0.1036 0.8459 0.4561 0.027 Uiso 1 1 calc R U .
N1 N 0.48252(8) 0.6870(2) 0.06918(17) 0.0275(4) Uani 1 1 d . . .
N2 N 0.43258(8) 0.80045(19) 0.14565(17) 0.0260(4) Uani 1 1 d . . .
N3 N 0.16739(8) 0.9727(2) 0.52640(16) 0.0273(4) Uani 1 1 d . . .
N4 N 0.08870(8) 0.9778(2) 0.55656(16) 0.0269(4) Uani 1 1 d . . .
O1 O 0.50772(7) 0.40972(17) 0.14612(14) 0.0309(4) Uani 1 1 d . . .
O2 O 0.44139(9) 0.2094(2) 0.19237(17) 0.0496(6) Uani 1 1 d . . .

loop_
_atom_site_aniso_label
_atom_site_aniso_U_11
_atom_site_aniso_U_22
_atom_site_aniso_U_33
_atom_site_aniso_U_23
_atom_site_aniso_U_13
_atom_site_aniso_U_12
Mo1 0.02848(16) 0.01623(14) 0.02050(15) 0.000 0.01276(12) 0.000
Co1 0.0198(2) 0.0244(2) 0.0197(2) -0.00001(16) 0.01385(18) -0.00058(15)
C1 0.0314(12) 0.0263(12) 0.0281(13) -0.0004(9) 0.0181(10) 0.0031(9)
C2 0.0447(16) 0.0328(14) 0.0488(17) -0.0024(12) 0.0356(14) -0.0041(11)
C3 0.0489(16) 0.0250(12) 0.0550(18) 0.0023(12) 0.0379(15) -0.0017(11)
C4 0.0253(11) 0.0247(12) 0.0281(12) 0.0003(9) 0.0156(10) 0.0024(9)
C5 0.0356(14) 0.0268(13) 0.0486(16) -0.0056(11) 0.0288(13) -0.0051(10)
C6 0.0394(14) 0.0260(12) 0.0470(16) -0.0077(11) 0.0275(13) 0.0003(11)
C7 0.0236(11) 0.0324(13) 0.0237(12) 0.0025(10) 0.0126(9) 0.0047(9)
C8 0.0314(13) 0.0297(13) 0.0366(15) 0.0000(11) 0.0198(11) -0.0039(10)
C9 0.0349(13) 0.0253(12) 0.0359(14) -0.0070(10) 0.0204(12) -0.0032(10)
C10 0.0212(11) 0.0365(13) 0.0244(12) 0.0019(10) 0.0121(9) 0.0049(10)
C11 0.0265(13) 0.0511(17) 0.0414(16) -0.0133(13) 0.0182(12) -0.0085(11)
C12 0.0303(14) 0.0508(17) 0.0413(16) -0.0195(13) 0.0187(12) -0.0041(12)
C13 0.0198(11) 0.0389(14) 0.0229(12) 0.0020(10) 0.0118(9) 0.0055(9)
C14 0.0209(11) 0.0399(14) 0.0269(13) -0.0011(10) 0.0102(10) -0.0004(10)
C15 0.0279(12) 0.0345(13) 0.0247(12) -0.0020(10) 0.0121(10) 0.0016(10)
C16 0.0263(13) 0.0585(19) 0.0375(16) -0.0233(13) 0.0144(12) -0.0095(12)
C17 0.0303(13) 0.0533(17) 0.0310(14) -0.0160(12) 0.0164(11) -0.0034(12)
C18 0.0212(11) 0.0356(13) 0.0269(13) -0.0012(10) 0.0110(10) 0.0027(9)
N1 0.0292(11) 0.0299(11) 0.0289(11) -0.0021(8) 0.0169(9) 0.0008(8)
N2 0.0280(10) 0.0243(10) 0.0323(11) -0.0009(8) 0.0187(9) 0.0015(8)
N3 0.0209(10) 0.0392(11) 0.0249(11) -0.0048(9) 0.0119(8) 0.0004(8)
N4 0.0218(10) 0.0383(11) 0.0237(10) -0.0008(9) 0.0119(8) 0.0032(8)
O1 0.0357(10) 0.0379(10) 0.0261(9) 0.0060(7) 0.0197(8) 0.0005(8)
O2 0.0564(13) 0.0375(11) 0.0467(13) 0.0018(9) 0.0079(11) -0.0257(9)

loop_
_atom_type_symbol
_atom_type_description
_atom_type_scat_dispersion_real
_atom_type_scat_dispersion_imag
_atom_type_scat_source
C C 0.0033 0.0016 'International Tables Vol C Tables 4.2.6.8 and 6.1.1.4'
H H 0.0000 0.0000 'International Tables Vol C Tables 4.2.6.8 and 6.1.1.4'
N N 0.0061 0.0033 'International Tables Vol C Tables 4.2.6.8 and 6.1.1.4'
O O 0.0106 0.0060 'International Tables Vol C Tables 4.2.6.8 and 6.1.1.4'
Co Co 0.3494 0.9721 'International Tables Vol C Tables 4.2.6.8 and 6.1.1.4'
Mo Mo -1.6832 0.6857 'International Tables Vol C Tables 4.2.6.8 and 6.1.1.4'

loop_
_geom_angle_atom_site_label_1
_geom_angle_atom_site_label_2
_geom_angle_atom_site_label_3
_geom_angle
_geom_angle_site_symmetry_1
_geom_angle_site_symmetry_3
O2 Mo1 O2 111.38(15) 2_655 .
O2 Mo1 O1 107.87(9) 2_655 2_655
O2 Mo1 O1 110.04(9) . 2_655
O2 Mo1 O1 110.03(9) 2_655 .
O2 Mo1 O1 107.87(9) . .
O1 Mo1 O1 109.65(11) 2_655 .
O1 Co1 O1 180.0 5_665 .
O1 Co1 N4 91.11(7) 5_665 8_565
O1 Co1 N4 88.89(7) . 8_565
O1 Co1 N4 88.89(7) 5_665 4_545
O1 Co1 N4 91.11(7) . 4_545
N4 Co1 N4 180.00(4) 8_565 4_545
O1 Co1 N1 92.62(7) 5_665 .
O1 Co1 N1 87.38(7) . .
N4 Co1 N1 96.83(8) 8_565 .
N4 Co1 N1 83.17(8) 4_545 .
O1 Co1 N1 87.38(7) 5_665 5_665
O1 Co1 N1 92.62(7) . 5_665
N4 Co1 N1 83.17(8) 8_565 5_665
N4 Co1 N1 96.83(8) 4_545 5_665
N1 Co1 N1 180.0 . 5_665
N1 C1 N2 112.3(2) . .
C3 C2 N1 109.9(2) . .
C2 C3 N2 106.0(2) . .
C5 C4 C9 119.8(2) . .
C5 C4 N2 120.7(2) . .
C9 C4 N2 119.5(2) . .
C4 C5 C6 119.6(2) . .
C5 C6 C7 121.9(2) . .
C6 C7 C8 117.6(2) . .
C6 C7 C10 121.2(2) . .
C8 C7 C10 121.2(2) . .
C9 C8 C7 121.2(2) . .
C4 C9 C8 119.9(2) . .
C15 C10 C11 117.1(2) . .
C15 C10 C7 121.8(2) . .
C11 C10 C7 121.1(2) . .
C12 C11 C10 121.6(2) . .
C13 C12 C11 119.8(2) . .
C12 C13 C14 119.9(2) . .
C12 C13 N3 120.0(2) . .
C14 C13 N3 120.1(2) . .
C15 C14 C13 119.2(2) . .
C14 C15 C10 122.3(2) . .
C17 C16 N3 105.8(2) . .
C16 C17 N4 110.3(2) . .
N4 C18 N3 111.5(2) . .
C1 N1 C2 105.0(2) . .
C1 N1 Co1 118.05(16) . .
C2 N1 Co1 134.11(17) . .
C1 N2 C3 106.70(19) . .
C1 N2 C4 125.44(19) . .
C3 N2 C4 127.6(2) . .
C18 N3 C16 106.60(19) . .
C18 N3 C13 127.1(2) . .
C16 N3 C13 126.1(2) . .
C18 N4 C17 105.7(2) . .
C18 N4 Co1 125.63(17) . 4
C17 N4 Co1 121.32(16) . 4
Mo1 O1 Co1 165.33(11) . .

loop_
_geom_bond_atom_site_label_1
_geom_bond_atom_site_label_2
_geom_bond_distance
_geom_bond_site_symmetry_2
Mo1 O2 1.7411(19) 2_655
Mo1 O2 1.7411(19) .
Mo1 O1 1.7675(15) 2_655
Mo1 O1 1.7675(16) .
Co1 O1 2.0633(16) 5_665
Co1 O1 2.0633(16) .
Co1 N4 2.1623(19) 8_565
Co1 N4 2.1623(19) 4_545
Co1 N1 2.1913(19) .
Co1 N1 2.1913(19) 5_665
C1 N1 1.314(3) .
C1 N2 1.343(3) .
C2 C3 1.360(3) .
C2 N1 1.375(3) .
C3 N2 1.372(3) .
C4 C5 1.379(3) .
C4 C9 1.382(3) .
C4 N2 1.433(3) .
C5 C6 1.382(3) .
C6 C7 1.385(3) .
C7 C8 1.388(3) .
C7 C10 1.495(3) .
C8 C9 1.385(3) .
C10 C15 1.389(3) .
C10 C11 1.390(3) .
C11 C12 1.388(4) .
C12 C13 1.379(4) .
C13 C14 1.387(3) .
C13 N3 1.433(3) .
C14 C15 1.383(3) .
C16 C17 1.355(3) .
C16 N3 1.382(3) .
C17 N4 1.366(3) .
C18 N4 1.316(3) .
C18 N3 1.354(3) .
N4 Co1 2.1623(19) 4
